data_2226661
loop_
_publ_author_name
'Wang, Yingchun'

_publ_section_title
;
 4-Carboxypyridinium bromide
;
_journal_coeditor_code SI2263
_journal_issue 7
_journal_name_full 'Acta Crystallographica Section E'
_journal_page_first o1553
_journal_paper_doi 10.1107/S1600536810020209
_journal_volume 66
_journal_year 2010
_chemical_formula_iupac 'C6 H6 N O2 +, Br-'
_chemical_formula_moiety 'C6 H6 N O2 +, Br-'
_chemical_formula_sum 'C6 H6 Br N O2'
_chemical_formula_weight 204.03
_chemical_name_systematic
;
4-Carboxypyridinium bromide
;
_space_group_IT_number 14
_symmetry_cell_setting monoclinic
_symmetry_space_group_name_Hall '-P 2yn'
_symmetry_space_group_name_H-M 'P 1 21/n 1'
_atom_sites_solution_hydrogens geom
_atom_sites_solution_primary direct
_atom_sites_solution_secondary difmap
_audit_creation_method SHELXL-97
_cell_angle_alpha 90.00
_cell_angle_beta 94.37(3)
_cell_angle_gamma 90.00
_cell_formula_units_Z 4
_cell_length_a 7.3179(15)
_cell_length_b 7.3433(15)
_cell_length_c 13.532(3)
_cell_measurement_reflns_used 0
_cell_measurement_temperature 293(2)
_cell_measurement_theta_max 27.469
_cell_measurement_theta_min 3.0195
_cell_volume 725.1(3)
_computing_cell_refinement 'CrystalClear (Rigaku, 2005)'
_computing_data_collection 'CrystalClear (Rigaku, 2005)'
_computing_data_reduction 'CrystalClear (Rigaku, 2005)'
_computing_molecular_graphics 'SHELXTL (Sheldrick, 2008)'
_computing_publication_material 'PRPKAPPA (Ferguson, 1999) and PLATON (Spek, 2009)'
_computing_structure_refinement 'SHELXL97 (Sheldrick, 2008)'
_computing_structure_solution 'SHELXS97 (Sheldrick, 2008)'
_diffrn_ambient_temperature 293(2)
_diffrn_detector_area_resol_mean 13.6612
_diffrn_measured_fraction_theta_full 0.998
_diffrn_measured_fraction_theta_max 0.998
_diffrn_measurement_device_type 'Rigaku SCXmini diffractometer'
_diffrn_measurement_method CCD_Profile_fitting
_diffrn_radiation_monochromator graphite
_diffrn_radiation_source 'fine-focus sealed tube'
_diffrn_radiation_type MoK\a
_diffrn_radiation_wavelength 0.71073
_diffrn_reflns_av_R_equivalents 0.0726
_diffrn_reflns_av_sigmaI/netI 0.0607
_diffrn_reflns_limit_h_max 9
_diffrn_reflns_limit_h_min -9
_diffrn_reflns_limit_k_max 9
_diffrn_reflns_limit_k_min -9
_diffrn_reflns_limit_l_max 17
_diffrn_reflns_limit_l_min -17
_diffrn_reflns_number 7062
_diffrn_reflns_theta_full 27.47
_diffrn_reflns_theta_max 27.47
_diffrn_reflns_theta_min 3.02
_diffrn_standards_number 0
_exptl_absorpt_coefficient_mu 5.604
_exptl_absorpt_correction_T_max 0.339
_exptl_absorpt_correction_T_min 0.326
_exptl_absorpt_correction_type multi-scan
_exptl_absorpt_process_details '(CrystalClear; Rigaku, 2005)'
_exptl_crystal_colour Colorless
_exptl_crystal_density_diffrn 1.869
_exptl_crystal_density_method 'not measured'
_exptl_crystal_description Prism
_exptl_crystal_F_000 400
_exptl_crystal_size_max 0.2000
_exptl_crystal_size_mid 0.2000
_exptl_crystal_size_min 0.2000
_refine_diff_density_max 0.452
_refine_diff_density_min -0.329
_refine_ls_extinction_method none
_refine_ls_goodness_of_fit_ref 1.061
_refine_ls_hydrogen_treatment constr
_refine_ls_matrix_type full
_refine_ls_number_parameters 91
_refine_ls_number_reflns 1670
_refine_ls_number_restraints 0
_refine_ls_restrained_S_all 1.061
_refine_ls_R_factor_all 0.0751
_refine_ls_R_factor_gt 0.0435
_refine_ls_shift/su_max 0.000
_refine_ls_shift/su_mean 0.000
_refine_ls_structure_factor_coef Fsqd
_refine_ls_weighting_details 'w=1/[\s^2^(Fo^2^)+(0.0363P)^2^] where P=(Fo^2^+2Fc^2^)/3'
_refine_ls_weighting_scheme calc
_refine_ls_wR_factor_gt 0.0872
_refine_ls_wR_factor_ref 0.0973
_reflns_number_gt 1167
_reflns_number_total 1670
_reflns_threshold_expression I>2sigma(I)
_cod_data_source_file si2263.cif
_cod_data_source_block I
_cod_original_sg_symbol_H-M 'P 21/n'
_cod_database_code 2226661
_cod_database_fobs_code 2226661

loop_
_symmetry_equiv_pos_as_xyz
'x, y, z'
'-x+1/2, y+1/2, -z+1/2'
'-x, -y, -z'
'x-1/2, -y-1/2, z-1/2'

loop_
_atom_site_type_symbol
_atom_site_label
_atom_site_fract_x
_atom_site_fract_y
_atom_site_fract_z
_atom_site_U_iso_or_equiv
_atom_site_adp_type
_atom_site_calc_flag
_atom_site_refinement_flags
_atom_site_occupancy
_atom_site_disorder_assembly
_atom_site_disorder_group
Br Br1 0.05149(7) 0.81361(5) 0.25911(3) 0.0471(2) Uani d . 1 . .
O O2 0.7136(4) -0.0655(4) -0.06801(19) 0.0495(8) Uani d . 1 . .
H H2A 0.6581 -0.1279 -0.1107 0.074 Uiso calc R 1 . .
C C2 0.7434(6) 0.2225(5) 0.0056(3) 0.0351(9) Uani d . 1 . .
O O1 0.5215(4) 0.1518(4) -0.1253(2) 0.0534(9) Uani d . 1 . .
N N1 0.8996(5) 0.4472(5) 0.1454(3) 0.0501(10) Uani d . 1 . .
H H1A 0.9504 0.5186 0.1897 0.060 Uiso calc R 1 . .
C C1 0.7207(6) 0.4094(5) -0.0030(3) 0.0470(11) Uani d . 1 . .
H H1B 0.6524 0.4587 -0.0573 0.056 Uiso calc R 1 . .
C C5 0.7998(6) 0.5208(6) 0.0693(3) 0.0495(12) Uani d . 1 . .
H H5A 0.7840 0.6463 0.0653 0.059 Uiso calc R 1 . .
C C3 0.8476(6) 0.1523(5) 0.0853(3) 0.0450(12) Uani d . 1 . .
H H3A 0.8657 0.0273 0.0912 0.054 Uiso calc R 1 . .
C C6 0.6474(6) 0.0997(5) -0.0713(3) 0.0375(10) Uani d . 1 . .
C C4 0.9248(7) 0.2683(6) 0.1562(3) 0.0498(12) Uani d . 1 . .
H H4A 0.9938 0.2226 0.2113 0.060 Uiso calc R 1 . .

loop_
_atom_site_aniso_label
_atom_site_aniso_U_11
_atom_site_aniso_U_22
_atom_site_aniso_U_33
_atom_site_aniso_U_12
_atom_site_aniso_U_13
_atom_site_aniso_U_23
Br1 0.0633(4) 0.0335(2) 0.0427(3) 0.0000(2) -0.0077(2) 0.0051(2)
O2 0.067(2) 0.0397(17) 0.0395(17) 0.0007(15) -0.0115(16) -0.0047(14)
C2 0.034(2) 0.039(2) 0.033(2) 0.0015(17) 0.0009(18) 0.0023(18)
O1 0.049(2) 0.061(2) 0.0477(19) 0.0024(15) -0.0130(17) -0.0010(15)
N1 0.054(3) 0.050(2) 0.046(2) -0.0040(19) -0.0036(19) -0.0168(19)
C1 0.053(3) 0.041(2) 0.046(3) 0.008(2) -0.006(2) 0.004(2)
C5 0.053(3) 0.035(2) 0.060(3) 0.000(2) 0.000(3) 0.003(2)
C3 0.057(3) 0.038(2) 0.039(3) -0.001(2) -0.006(2) 0.0000(19)
C6 0.044(3) 0.041(2) 0.027(2) -0.001(2) -0.001(2) 0.0008(18)
C4 0.060(3) 0.048(3) 0.040(3) 0.005(2) -0.012(2) -0.002(2)

loop_
_atom_type_symbol
_atom_type_description
_atom_type_scat_dispersion_real
_atom_type_scat_dispersion_imag
_atom_type_scat_source
C C 0.0033 0.0016 'International Tables Vol C Tables 4.2.6.8 and 6.1.1.4'
H H 0.0000 0.0000 'International Tables Vol C Tables 4.2.6.8 and 6.1.1.4'
N N 0.0061 0.0033 'International Tables Vol C Tables 4.2.6.8 and 6.1.1.4'
O O 0.0106 0.0060 'International Tables Vol C Tables 4.2.6.8 and 6.1.1.4'
Br Br -0.2901 2.4595 'International Tables Vol C Tables 4.2.6.8 and 6.1.1.4'

loop_
_geom_angle_atom_site_label_1
_geom_angle_atom_site_label_2
_geom_angle_atom_site_label_3
_geom_angle_site_symmetry_1
_geom_angle_site_symmetry_3
_geom_angle
_geom_angle_publ_flag
C6 O2 H2A . . 109.5 ?
C3 C2 C1 . . 119.6(4) ?
C3 C2 C6 . . 121.2(3) ?
C1 C2 C6 . . 119.2(4) ?
C5 N1 C4 . . 123.3(4) ?
C5 N1 H1A . . 118.4 ?
C4 N1 H1A . . 118.4 ?
C5 C1 C2 . . 119.3(4) ?
C5 C1 H1B . . 120.3 ?
C2 C1 H1B . . 120.3 ?
N1 C5 C1 . . 119.2(4) ?
N1 C5 H5A . . 120.4 ?
C1 C5 H5A . . 120.4 ?
C4 C3 C2 . . 119.4(4) ?
C4 C3 H3A . . 120.3 ?
C2 C3 H3A . . 120.3 ?
O1 C6 O2 . . 125.8(4) ?
O1 C6 C2 . . 121.8(4) ?
O2 C6 C2 . . 112.3(4) ?
N1 C4 C3 . . 119.2(4) ?
N1 C4 H4A . . 120.4 ?
C3 C4 H4A . . 120.4 ?

loop_
_geom_bond_atom_site_label_1
_geom_bond_atom_site_label_2
_geom_bond_site_symmetry_2
_geom_bond_distance
_geom_bond_publ_flag
O2 C6 . 1.306(5) ?
O2 H2A . 0.8200 ?
C2 C3 . 1.373(5) ?
C2 C1 . 1.386(5) ?
C2 C6 . 1.508(5) ?
O1 C6 . 1.195(5) ?
N1 C5 . 1.330(5) ?
N1 C4 . 1.333(5) ?
N1 H1A . 0.8600 ?
C1 C5 . 1.369(6) ?
C1 H1B . 0.9300 ?
C5 H5A . 0.9300 ?
C3 C4 . 1.372(6) ?
C3 H3A . 0.9300 ?
C4 H4A . 0.9300 ?

loop_
_geom_hbond_atom_site_label_D
_geom_hbond_atom_site_label_H
_geom_hbond_atom_site_label_A
_geom_hbond_site_symmetry_A
_geom_hbond_distance_DH
_geom_hbond_distance_HA
_geom_hbond_distance_DA
_geom_hbond_angle_DHA
O2 H2A Br1 4_665 0.82 2.32 3.127(3) 170.0
N1 H1A Br1 1_655 0.86 2.45 3.253(3) 155.2
C4 H4A O1 4_666 0.93 2.39 3.044(5) 127.2

loop_
_geom_torsion_atom_site_label_1
_geom_torsion_atom_site_label_2
_geom_torsion_atom_site_label_3
_geom_torsion_atom_site_label_4
_geom_torsion_site_symmetry_1
_geom_torsion_site_symmetry_2
_geom_torsion_site_symmetry_3
_geom_torsion_site_symmetry_4
_geom_torsion
_geom_torsion_publ_flag
C3 C2 C1 C5 . . . . -1.2(6) ?
C6 C2 C1 C5 . . . . 176.6(4) ?
C4 N1 C5 C1 . . . . -1.2(7) ?
C2 C1 C5 N1 . . . . 1.2(7) ?
C1 C2 C3 C4 . . . . 1.2(7) ?
C6 C2 C3 C4 . . . . -176.6(4) ?
C3 C2 C6 O1 . . . . 160.3(4) ?
C1 C2 C6 O1 . . . . -17.6(6) ?
C3 C2 C6 O2 . . . . -17.4(6) ?
C1 C2 C6 O2 . . . . 164.8(4) ?
C5 N1 C4 C3 . . . . 1.2(7) ?
C2 C3 C4 N1 . . . . -1.2(7) ?

loop_
_cod_related_entry_id
_cod_related_entry_database
_cod_related_entry_code
1 ChemSpider 28718202
